data_1505130
loop_
_publ_author_name
'Qin, Anjun'
'Lam, Jacky W. Y.'
'Dong, Hongchen'
'Lu, Weixin'
'Jim, Cathy K. W.'
'Dong, Yongqiang'
'H\"aussler, Matthias'
'Sung, Herman H. Y.'
'Williams, Ian D.'
'Wong, George K. L.'
'Tang, Ben Zhong'

_publ_section_title
;
 Metal-Free, Regioselective Diyne Polycyclotrimerization:&#x00A0;
 Synthesis, Photoluminescence, Solvatochromism, and Two-Photon Absorption
 of a Triphenylamine-Containing Hyperbranched Poly(aroylarylene)
;
_journal_issue 14
_journal_name_full Macromolecules
_journal_page_first 4879
_journal_paper_doi 10.1021/ma070200w
_journal_volume 40
_journal_year 2007
_chemical_formula_sum 'C24 H15 N O2'
_chemical_formula_weight 349.37
_chemical_name_systematic
; 
 ? 
;
_space_group_IT_number 14
_symmetry_cell_setting monoclinic
_symmetry_space_group_name_Hall '-P 2yn'
_symmetry_space_group_name_H-M 'P 1 21/n 1'
_atom_sites_solution_hydrogens geom
_atom_sites_solution_primary direct
_atom_sites_solution_secondary difmap
_audit_creation_method SHELXL-97
_cell_angle_alpha 90.00
_cell_angle_beta 94.573(2)
_cell_angle_gamma 90.00
_cell_formula_units_Z 4
_cell_length_a 10.3535(8)
_cell_length_b 10.2064(8)
_cell_length_c 17.3231(14)
_cell_measurement_reflns_used 3186
_cell_measurement_temperature 100(2)
_cell_measurement_theta_max 29.35
_cell_measurement_theta_min 2.35
_cell_volume 1824.7(2)
_computing_structure_refinement 'SHELXL-97 (Sheldrick, 1997)'
_computing_structure_solution 'SHELXS-97 (Sheldrick, 1990)'
_diffrn_ambient_temperature 100(2)
_diffrn_measured_fraction_theta_full 0.990
_diffrn_measured_fraction_theta_max 0.988
_diffrn_radiation_monochromator graphite
_diffrn_radiation_source 'fine-focus sealed tube'
_diffrn_radiation_type MoK\a
_diffrn_radiation_wavelength 0.71073
_diffrn_reflns_av_R_equivalents 0.0256
_diffrn_reflns_av_sigmaI/netI 0.0299
_diffrn_reflns_limit_h_max 12
_diffrn_reflns_limit_h_min -10
_diffrn_reflns_limit_k_max 12
_diffrn_reflns_limit_k_min -12
_diffrn_reflns_limit_l_max 21
_diffrn_reflns_limit_l_min -19
_diffrn_reflns_number 11708
_diffrn_reflns_theta_full 25.00
_diffrn_reflns_theta_max 26.00
_diffrn_reflns_theta_min 2.22
_exptl_absorpt_coefficient_mu 0.081
_exptl_absorpt_correction_T_max 1.00
_exptl_absorpt_correction_T_min 0.97
_exptl_absorpt_correction_type multi-scan
_exptl_absorpt_process_details SADABS
_exptl_crystal_colour yellow
_exptl_crystal_density_diffrn 1.272
_exptl_crystal_density_method 'not measured'
_exptl_crystal_description plate
_exptl_crystal_F_000 728
_exptl_crystal_size_max 0.40
_exptl_crystal_size_mid 0.30
_exptl_crystal_size_min 0.06
_refine_diff_density_max 0.239
_refine_diff_density_min -0.175
_refine_diff_density_rms 0.039
_refine_ls_extinction_method none
_refine_ls_goodness_of_fit_ref 1.047
_refine_ls_hydrogen_treatment constr
_refine_ls_matrix_type full
_refine_ls_number_parameters 244
_refine_ls_number_reflns 3542
_refine_ls_number_restraints 0
_refine_ls_restrained_S_all 1.047
_refine_ls_R_factor_all 0.0596
_refine_ls_R_factor_gt 0.0377
_refine_ls_shift/su_max 0.000
_refine_ls_shift/su_mean 0.000
_refine_ls_structure_factor_coef Fsqd
_refine_ls_weighting_details 'calc w=1/[\s^2^(Fo^2^)+(0.0567P)^2^+0.0000P] where P=(Fo^2^+2Fc^2^)/3'
_refine_ls_weighting_scheme calc
_refine_ls_wR_factor_gt 0.0929
_refine_ls_wR_factor_ref 0.1002
_reflns_number_gt 2635
_reflns_number_total 3542
_reflns_threshold_expression >2sigma(I)
_cod_data_source_file ma070200wsi20070427_063424.cif
_cod_data_source_block tang60
_cod_depositor_comments
;
The following automatic conversions were performed:

'_symmetry_cell_setting' value 'Monoclinic' changed to 'monoclinic'
according to /home/saulius/struct/CIF-dictionaries/cif_core.dic
dictionary named 'cif_core.dic' version 2.4.1 from 2010-06-29.

Automatic conversion script
Id: cif_fix_values 1715 2011-07-08 13:25:40Z adriana 
;
_cod_original_sg_symbol_H-M P2(1)/n
_cod_database_code 1505130

loop_
_symmetry_equiv_pos_as_xyz
'x, y, z'
'-x+1/2, y+1/2, -z+1/2'
'-x, -y, -z'
'x-1/2, -y-1/2, z-1/2'

loop_
_atom_site_label
_atom_site_type_symbol
_atom_site_fract_x
_atom_site_fract_y
_atom_site_fract_z
_atom_site_U_iso_or_equiv
_atom_site_adp_type
_atom_site_occupancy
_atom_site_symmetry_multiplicity
_atom_site_calc_flag
_atom_site_refinement_flags
N1 N 0.46042(11) 0.17465(10) 0.19920(6) 0.0244(3) Uani 1 1 d .
O1 O 0.31564(10) 0.42529(9) -0.13667(5) 0.0305(3) Uani 1 1 d .
O2 O 0.66911(9) 0.50555(9) 0.49848(6) 0.0306(3) Uani 1 1 d .
C1 C 0.42300(13) 0.24951(13) 0.13323(8) 0.0221(3) Uani 1 1 d .
C2 C 0.37123(13) 0.37556(13) 0.13882(8) 0.0248(3) Uani 1 1 d .
H2A H 0.3602 0.4119 0.1883 0.030 Uiso 1 1 calc R
C3 C 0.33620(13) 0.44714(13) 0.07326(8) 0.0244(3) Uani 1 1 d .
H3A H 0.3037 0.5335 0.0782 0.029 Uiso 1 1 calc R
C4 C 0.34763(12) 0.39496(12) -0.00050(8) 0.0222(3) Uani 1 1 d .
C5 C 0.39634(13) 0.26836(13) -0.00579(8) 0.0232(3) Uani 1 1 d .
H5A H 0.4033 0.2305 -0.0554 0.028 Uiso 1 1 calc R
C6 C 0.43447(13) 0.19723(13) 0.05942(8) 0.0234(3) Uani 1 1 d .
H6A H 0.4690 0.1117 0.0543 0.028 Uiso 1 1 calc R
C7 C 0.31097(12) 0.47069(13) -0.07158(8) 0.0236(3) Uani 1 1 d .
C8 C 0.26946(13) 0.60537(14) -0.06200(8) 0.0265(3) Uani 1 1 d .
C9 C 0.23951(14) 0.71637(14) -0.05435(9) 0.0322(4) Uani 1 1 d .
H9 H 0.2155 0.8054 -0.0482 0.039 Uiso 1 1 calc R
C11 C 0.49994(12) 0.23166(13) 0.27134(8) 0.0219(3) Uani 1 1 d .
C12 C 0.56847(13) 0.34974(13) 0.27656(8) 0.0242(3) Uani 1 1 d .
H12A H 0.5894 0.3936 0.2308 0.029 Uiso 1 1 calc R
C13 C 0.60557(13) 0.40246(13) 0.34797(8) 0.0239(3) Uani 1 1 d .
H13A H 0.6506 0.4836 0.3511 0.029 Uiso 1 1 calc R
C14 C 0.57801(12) 0.33851(13) 0.41593(8) 0.0218(3) Uani 1 1 d .
C15 C 0.51252(12) 0.21935(12) 0.41050(8) 0.0222(3) Uani 1 1 d .
H15A H 0.4947 0.1739 0.4563 0.027 Uiso 1 1 calc R
C16 C 0.47333(13) 0.16691(13) 0.33926(8) 0.0229(3) Uani 1 1 d .
H16A H 0.4278 0.0860 0.3363 0.027 Uiso 1 1 calc R
C17 C 0.61814(13) 0.39769(13) 0.49129(8) 0.0232(3) Uani 1 1 d .
C18 C 0.59379(13) 0.32280(13) 0.56020(8) 0.0260(3) Uani 1 1 d .
C19 C 0.57556(15) 0.26270(15) 0.61650(9) 0.0344(4) Uani 1 1 d .
H19 H 0.5609 0.2143 0.6618 0.041 Uiso 1 1 calc R
C21 C 0.45850(13) 0.03431(13) 0.19462(7) 0.0228(3) Uani 1 1 d .
C22 C 0.56873(13) -0.03643(13) 0.21880(8) 0.0238(3) Uani 1 1 d .
H22A H 0.6449 0.0079 0.2387 0.029 Uiso 1 1 calc R
C23 C 0.56763(14) -0.17162(13) 0.21386(8) 0.0269(3) Uani 1 1 d .
H23A H 0.6431 -0.2202 0.2304 0.032 Uiso 1 1 calc R
C24 C 0.45611(14) -0.23667(14) 0.18469(8) 0.0281(3) Uani 1 1 d .
H24A H 0.4553 -0.3296 0.1811 0.034 Uiso 1 1 calc R
C25 C 0.34677(14) -0.16568(13) 0.16099(8) 0.0282(3) Uani 1 1 d .
H25A H 0.2707 -0.2101 0.1410 0.034 Uiso 1 1 calc R
C26 C 0.34675(13) -0.03020(13) 0.16607(8) 0.0256(3) Uani 1 1 d .
H26A H 0.2708 0.0181 0.1501 0.031 Uiso 1 1 calc R

loop_
_atom_site_aniso_label
_atom_site_aniso_U_11
_atom_site_aniso_U_22
_atom_site_aniso_U_33
_atom_site_aniso_U_23
_atom_site_aniso_U_13
_atom_site_aniso_U_12
N1 0.0314(7) 0.0220(6) 0.0191(6) -0.0005(5) -0.0021(5) -0.0004(5)
O1 0.0391(6) 0.0310(6) 0.0214(6) 0.0015(4) 0.0020(4) 0.0056(4)
O2 0.0363(6) 0.0256(6) 0.0285(6) -0.0024(4) -0.0058(4) -0.0013(4)
C1 0.0201(7) 0.0248(7) 0.0210(7) 0.0011(5) -0.0014(5) -0.0032(5)
C2 0.0278(7) 0.0262(7) 0.0197(7) -0.0038(6) -0.0013(6) -0.0008(6)
C3 0.0257(7) 0.0200(7) 0.0270(8) -0.0029(6) -0.0022(6) 0.0002(5)
C4 0.0202(7) 0.0229(7) 0.0230(7) 0.0006(6) -0.0003(5) -0.0034(5)
C5 0.0237(7) 0.0253(7) 0.0207(7) -0.0017(6) 0.0021(5) -0.0035(6)
C6 0.0245(7) 0.0226(7) 0.0231(7) -0.0013(6) 0.0025(6) 0.0000(5)
C7 0.0193(7) 0.0248(7) 0.0269(8) 0.0012(6) 0.0023(6) -0.0019(6)
C8 0.0248(7) 0.0306(8) 0.0236(8) 0.0040(6) -0.0013(6) -0.0010(6)
C9 0.0342(8) 0.0269(8) 0.0353(9) 0.0023(7) 0.0015(7) 0.0035(6)
C11 0.0204(7) 0.0240(7) 0.0209(7) -0.0018(5) -0.0016(5) 0.0026(5)
C12 0.0255(7) 0.0265(7) 0.0202(7) 0.0027(6) -0.0011(6) -0.0020(6)
C13 0.0249(7) 0.0209(7) 0.0255(8) -0.0008(6) -0.0010(6) -0.0028(6)
C14 0.0202(7) 0.0237(7) 0.0213(7) -0.0008(6) -0.0003(5) 0.0052(5)
C15 0.0232(7) 0.0230(7) 0.0206(7) 0.0014(6) 0.0026(6) 0.0023(5)
C16 0.0234(7) 0.0212(7) 0.0241(8) -0.0013(5) 0.0023(6) 0.0005(5)
C17 0.0215(7) 0.0235(8) 0.0241(8) -0.0018(6) -0.0015(6) 0.0046(6)
C18 0.0234(7) 0.0311(8) 0.0226(8) -0.0079(6) -0.0030(6) 0.0012(6)
C19 0.0349(9) 0.0454(10) 0.0230(8) 0.0010(7) 0.0022(6) -0.0019(7)
C21 0.0281(7) 0.0251(7) 0.0151(7) 0.0000(5) 0.0014(5) -0.0016(6)
C22 0.0241(7) 0.0269(7) 0.0204(7) -0.0044(6) 0.0019(5) -0.0032(6)
C23 0.0294(8) 0.0287(8) 0.0228(8) -0.0024(6) 0.0034(6) 0.0032(6)
C24 0.0386(9) 0.0231(7) 0.0233(8) -0.0016(6) 0.0060(6) -0.0045(6)
C25 0.0312(8) 0.0305(8) 0.0226(8) -0.0005(6) 0.0002(6) -0.0094(6)
C26 0.0261(7) 0.0290(8) 0.0212(7) 0.0021(6) -0.0015(6) -0.0014(6)

loop_
_atom_type_symbol
_atom_type_description
_atom_type_scat_dispersion_real
_atom_type_scat_dispersion_imag
_atom_type_scat_source
C C 0.0033 0.0016 'International Tables Vol C Tables 4.2.6.8 and 6.1.1.4'
H H 0.0000 0.0000 'International Tables Vol C Tables 4.2.6.8 and 6.1.1.4'
N N 0.0061 0.0033 'International Tables Vol C Tables 4.2.6.8 and 6.1.1.4'
O O 0.0106 0.0060 'International Tables Vol C Tables 4.2.6.8 and 6.1.1.4'

loop_
_geom_angle_atom_site_label_1
_geom_angle_atom_site_label_2
_geom_angle_atom_site_label_3
_geom_angle
C1 N1 C11 122.62(11)
C1 N1 C21 119.80(11)
C11 N1 C21 117.57(11)
C6 C1 C2 118.32(12)
C6 C1 N1 119.90(12)
C2 C1 N1 121.76(12)
C3 C2 C1 120.57(13)
C2 C3 C4 121.11(13)
C5 C4 C3 118.11(13)
C5 C4 C7 120.05(12)
C3 C4 C7 121.84(12)
C6 C5 C4 121.19(13)
C5 C6 C1 120.67(12)
O1 C7 C8 119.81(13)
O1 C7 C4 122.92(12)
C8 C7 C4 117.27(12)
C9 C8 C7 177.95(15)
C16 C11 C12 119.14(12)
C16 C11 N1 119.28(12)
C12 C11 N1 121.55(12)
C13 C12 C11 119.96(12)
C12 C13 C14 120.98(12)
C15 C14 C13 118.88(12)
C15 C14 C17 121.42(12)
C13 C14 C17 119.70(12)
C16 C15 C14 120.51(12)
C15 C16 C11 120.51(13)
O2 C17 C18 119.38(12)
O2 C17 C14 123.38(12)
C18 C17 C14 117.24(12)
C19 C18 C17 179.13(16)
C22 C21 C26 120.22(13)
C22 C21 N1 119.72(12)
C26 C21 N1 120.06(12)
C23 C22 C21 119.90(13)
C22 C23 C24 120.08(13)
C25 C24 C23 119.69(13)
C24 C25 C26 120.65(13)
C25 C26 C21 119.46(13)

loop_
_geom_bond_atom_site_label_1
_geom_bond_atom_site_label_2
_geom_bond_distance
N1 C1 1.4032(17)
N1 C11 1.4094(17)
N1 C21 1.4346(17)
O1 C7 1.2235(16)
O2 C17 1.2228(15)
C1 C6 1.3993(19)
C1 C2 1.4000(19)
C2 C3 1.3745(19)
C3 C4 1.3979(18)
C4 C5 1.3927(18)
C4 C7 1.4776(19)
C5 C6 1.3740(19)
C7 C8 1.4537(19)
C8 C9 1.1848(19)
C11 C16 1.3960(18)
C11 C12 1.3978(18)
C12 C13 1.3753(18)
C13 C14 1.3952(18)
C14 C15 1.3919(18)
C14 C17 1.4681(18)
C15 C16 1.3763(18)
C17 C18 1.4564(19)
C18 C19 1.180(2)
C21 C22 1.3867(18)
C21 C26 1.3877(18)
C22 C23 1.3825(19)
C23 C24 1.392(2)
C24 C25 1.379(2)
C25 C26 1.3856(19)

loop_
_geom_torsion_atom_site_label_1
_geom_torsion_atom_site_label_2
_geom_torsion_atom_site_label_3
_geom_torsion_atom_site_label_4
_geom_torsion
C11 N1 C1 C6 154.54(12)
C21 N1 C1 C6 -25.82(18)
C11 N1 C1 C2 -26.87(19)
C21 N1 C1 C2 152.77(12)
C6 C1 C2 C3 -1.8(2)
N1 C1 C2 C3 179.55(12)
C1 C2 C3 C4 1.9(2)
C2 C3 C4 C5 -0.37(19)
C2 C3 C4 C7 -179.74(12)
C3 C4 C5 C6 -1.19(19)
C7 C4 C5 C6 178.19(12)
C4 C5 C6 C1 1.2(2)
C2 C1 C6 C5 0.30(19)
N1 C1 C6 C5 178.94(12)
C5 C4 C7 O1 3.4(2)
C3 C4 C7 O1 -177.21(12)
C5 C4 C7 C8 -175.77(11)
C3 C4 C7 C8 3.59(19)
O1 C7 C8 C9 -87(4)
C4 C7 C8 C9 92(4)
C1 N1 C11 C16 147.60(12)
C21 N1 C11 C16 -32.05(17)
C1 N1 C11 C12 -34.26(19)
C21 N1 C11 C12 146.10(12)
C16 C11 C12 C13 -1.80(19)
N1 C11 C12 C13 -179.95(12)
C11 C12 C13 C14 1.2(2)
C12 C13 C14 C15 0.33(19)
C12 C13 C14 C17 -179.60(12)
C13 C14 C15 C16 -1.31(19)
C17 C14 C15 C16 178.62(12)
C14 C15 C16 C11 0.74(19)
C12 C11 C16 C15 0.83(19)
N1 C11 C16 C15 179.02(12)
C15 C14 C17 O2 -175.65(12)
C13 C14 C17 O2 4.3(2)
C15 C14 C17 C18 3.71(18)
C13 C14 C17 C18 -176.36(11)
O2 C17 C18 C19 -37(11)
C14 C17 C18 C19 144(11)
C1 N1 C21 C22 126.68(13)
C11 N1 C21 C22 -53.67(16)
C1 N1 C21 C26 -53.29(17)
C11 N1 C21 C26 126.37(13)
C26 C21 C22 C23 0.52(19)
N1 C21 C22 C23 -179.44(11)
C21 C22 C23 C24 0.00(19)
C22 C23 C24 C25 -0.2(2)
C23 C24 C25 C26 -0.1(2)
C24 C25 C26 C21 0.6(2)
C22 C21 C26 C25 -0.83(19)
N1 C21 C26 C25 179.13(11)

loop_
_cod_related_entry_id
_cod_related_entry_code
_cod_related_entry_database
1 30651559 ChemSpider
